data_4504615
loop_
_publ_author_name
'Chen, Jinxi'
'Ohba, Masaaki'
'Zhao, Dongyuan'
'Kaneko, Wakako'
'Kitagawa, Susumu'

_publ_section_title
;
 Polynuclear Core-Based Nickel 1,4-Cyclohexanedicarboxylate Coordination
 Polymers as Temperature-Dependent Hydrothermal Reaction Products
;
_journal_issue 3
_journal_name_full 'Crystal Growth &amp; Design'
_journal_page_first 664
_journal_paper_doi 10.1021/cg050363g
_journal_volume 6
_journal_year 2006
_chemical_formula_sum 'C4 H9 Ni0.5 O4'
_chemical_formula_weight 150.47
_chemical_name_systematic
; 
 ? 
;
_space_group_IT_number 2
_symmetry_cell_setting triclinic
_symmetry_space_group_name_Hall '-P 1'
_symmetry_space_group_name_H-M 'P -1'
_atom_sites_solution_hydrogens geom
_atom_sites_solution_primary direct
_atom_sites_solution_secondary difmap
_audit_creation_method SHELXL-97
_cell_angle_alpha 79.652(9)
_cell_angle_beta 78.857(11)
_cell_angle_gamma 77.044(9)
_cell_formula_units_Z 2
_cell_length_a 4.9139(11)
_cell_length_b 6.2914(15)
_cell_length_c 9.589(2)
_cell_measurement_reflns_used 146
_cell_measurement_temperature 243(2)
_cell_measurement_theta_max 27.46
_cell_measurement_theta_min 3.36
_cell_volume 280.56(11)
_computing_structure_refinement 'SHELXL-97 (Sheldrick, 1997)'
_computing_structure_solution 'SHELXS-97 (Sheldrick, 1990)'
_diffrn_ambient_temperature 243(2)
_diffrn_measured_fraction_theta_full 0.99
_diffrn_measured_fraction_theta_max 0.99
_diffrn_measurement_device_type 'Rigaku Mercury CCD diffractometer'
_diffrn_measurement_method \w
_diffrn_radiation_monochromator graphite
_diffrn_radiation_source 'fine-focus sealed tube'
_diffrn_radiation_type MoK\a
_diffrn_radiation_wavelength 0.71070
_diffrn_reflns_av_R_equivalents 0.0085
_diffrn_reflns_av_sigmaI/netI 0.0043
_diffrn_reflns_limit_h_max 5
_diffrn_reflns_limit_h_min -6
_diffrn_reflns_limit_k_max 6
_diffrn_reflns_limit_k_min -8
_diffrn_reflns_limit_l_max 12
_diffrn_reflns_limit_l_min -8
_diffrn_reflns_number 1463
_diffrn_reflns_theta_full 27.46
_diffrn_reflns_theta_max 27.46
_diffrn_reflns_theta_min 3.36
_diffrn_standards_decay_% none
_exptl_absorpt_coefficient_mu 1.758
_exptl_absorpt_correction_T_max 0.821
_exptl_absorpt_correction_T_min 0.673
_exptl_absorpt_correction_type empirical
_exptl_crystal_colour green
_exptl_crystal_density_diffrn 1.781
_exptl_crystal_density_method 'not measured'
_exptl_crystal_description plate
_exptl_crystal_F_000 158
_exptl_crystal_size_max 0.6
_exptl_crystal_size_mid 0.2
_exptl_crystal_size_min 0.1
_refine_diff_density_max 0.534
_refine_diff_density_min -0.829
_refine_diff_density_rms 0.098
_refine_ls_extinction_method none
_refine_ls_goodness_of_fit_ref 1.150
_refine_ls_hydrogen_treatment mixed
_refine_ls_matrix_type full
_refine_ls_number_parameters 95
_refine_ls_number_reflns 1277
_refine_ls_number_restraints 0
_refine_ls_restrained_S_all 1.150
_refine_ls_R_factor_all 0.0310
_refine_ls_R_factor_gt 0.0310
_refine_ls_shift/su_max 0.000
_refine_ls_shift/su_mean 0.000
_refine_ls_structure_factor_coef Fsqd
_refine_ls_weighting_details 'calc w=1/[\s^2^(Fo^2^)+(0.0559P)^2^+0.3605P] where P=(Fo^2^+2Fc^2^)/3'
_refine_ls_weighting_scheme calc
_refine_ls_wR_factor_gt 0.0895
_refine_ls_wR_factor_ref 0.0895
_reflns_number_gt 925
_reflns_number_total 1277
_reflns_threshold_expression >2sigma(I)
_cod_data_source_file cg050363gsi20050725_102742.cif
_cod_data_source_block Ni(CDC)(H2O)4
_cod_original_cell_volume 280.57(11)
_cod_original_sg_symbol_H-M P-1
_cod_original_formula_sum 'C4 H9 Ni0.50 O4'
_cod_database_code 4504615

loop_
_symmetry_equiv_pos_as_xyz
'x, y, z'
'-x, -y, -z'

loop_
_atom_site_label
_atom_site_type_symbol
_atom_site_fract_x
_atom_site_fract_y
_atom_site_fract_z
_atom_site_U_iso_or_equiv
_atom_site_adp_type
_atom_site_occupancy
_atom_site_symmetry_multiplicity
_atom_site_calc_flag
_atom_site_refinement_flags
Ni1 Ni 0.0000 0.0000 0.0000 0.0115(2) Uani 1 2 d S
O1 O 0.2751(4) 0.1848(3) -0.1345(2) 0.0169(5) Uani 1 1 d .
O2 O -0.0262(4) 0.4987(3) -0.1893(2) 0.0188(5) Uani 1 1 d .
O3 O 0.1518(5) 0.0521(3) 0.1770(2) 0.0186(5) Uani 1 1 d .
O4 O 0.3170(6) -0.2717(3) -0.0209(2) 0.0165(5) Uani 1 1 d .
C1 C 0.2036(5) 0.3705(4) -0.2134(3) 0.0115(5) Uani 1 1 d .
C2 C 0.4203(6) 0.4229(4) -0.3453(3) 0.0150(6) Uani 1 1 d .
H2A H 0.6093 0.3706 -0.3188 0.018 Uiso 1 1 calc R
C3 C 0.3957(7) 0.2927(4) -0.4613(3) 0.0200(7) Uani 1 1 d .
H3B H 0.2063 0.3366 -0.4854 0.024 Uiso 1 1 calc R
H3C H 0.4259 0.1368 -0.4241 0.024 Uiso 1 1 calc R
C4 C 0.3886(7) 0.6683(4) -0.4028(3) 0.0194(7) Uani 1 1 d .
H4B H 0.4164 0.7467 -0.3300 0.023 Uiso 1 1 calc R
H4C H 0.1987 0.7257 -0.4246 0.023 Uiso 1 1 calc R
H4A H 0.244(9) -0.366(7) 0.047(5) 0.027(10) Uiso 1 1 d .
H3A H 0.321(11) -0.004(8) 0.175(5) 0.031(11) Uiso 1 1 d .
H3D H 0.113(12) 0.181(10) 0.201(6) 0.051(14) Uiso 1 1 d .
H4D H 0.438(10) -0.258(6) 0.001(4) 0.012(11) Uiso 1 1 d .

loop_
_atom_site_aniso_label
_atom_site_aniso_U_11
_atom_site_aniso_U_22
_atom_site_aniso_U_33
_atom_site_aniso_U_23
_atom_site_aniso_U_13
_atom_site_aniso_U_12
Ni1 0.0117(3) 0.0075(2) 0.0132(3) 0.00171(15) -0.00077(18) -0.00115(16)
O1 0.0169(9) 0.0122(8) 0.0181(9) 0.0065(7) -0.0015(8) -0.0034(7)
O2 0.0159(10) 0.0128(8) 0.0235(9) 0.0017(7) 0.0009(8) -0.0010(7)
O3 0.0178(11) 0.0145(9) 0.0220(9) -0.0029(7) -0.0038(8) 0.0005(8)
O4 0.0143(11) 0.0123(9) 0.0204(10) 0.0010(7) -0.0025(10) -0.0007(8)
C1 0.0142(12) 0.0097(10) 0.0119(10) -0.0010(8) -0.0033(10) -0.0041(9)
C2 0.0177(13) 0.0102(10) 0.0150(11) 0.0036(8) -0.0009(10) -0.0041(9)
C3 0.0272(15) 0.0136(11) 0.0185(12) 0.0000(9) 0.0028(12) -0.0099(10)
C4 0.0281(15) 0.0098(10) 0.0167(12) -0.0015(9) 0.0058(12) -0.0046(10)

loop_
_atom_type_symbol
_atom_type_description
_atom_type_scat_dispersion_real
_atom_type_scat_dispersion_imag
_atom_type_scat_source
Ni Ni 0.3393 1.1124 'International Tables Vol C Tables 4.2.6.8 and 6.1.1.4'
C C 0.0033 0.0016 'International Tables Vol C Tables 4.2.6.8 and 6.1.1.4'
O O 0.0106 0.0060 'International Tables Vol C Tables 4.2.6.8 and 6.1.1.4'
H H 0.0000 0.0000 'International Tables Vol C Tables 4.2.6.8 and 6.1.1.4'

loop_
_geom_angle_atom_site_label_1
_geom_angle_atom_site_label_2
_geom_angle_atom_site_label_3
_geom_angle
_geom_angle_site_symmetry_1
_geom_angle_site_symmetry_3
O4 Ni1 O4 180.0 2 .
O4 Ni1 O1 87.60(8) 2 2
O4 Ni1 O1 92.40(8) . 2
O4 Ni1 O1 92.40(8) 2 .
O4 Ni1 O1 87.60(8) . .
O1 Ni1 O1 180.00(8) 2 .
O4 Ni1 O3 89.48(10) 2 2
O4 Ni1 O3 90.52(10) . 2
O1 Ni1 O3 89.60(9) 2 2
O1 Ni1 O3 90.40(9) . 2
O4 Ni1 O3 90.52(10) 2 .
O4 Ni1 O3 89.48(10) . .
O1 Ni1 O3 90.40(9) 2 .
O1 Ni1 O3 89.60(9) . .
O3 Ni1 O3 180.00(5) 2 .
C1 O1 Ni1 126.13(18) . .
O2 C1 O1 124.0(2) . .
O2 C1 C2 120.7(2) . .
O1 C1 C2 115.3(2) . .
C1 C2 C4 113.7(2) . .
C1 C2 C3 108.1(2) . .
C4 C2 C3 110.7(2) . .
C2 C3 C4 111.6(2) . 2_664
C2 C4 C3 110.8(2) . 2_664

loop_
_geom_bond_atom_site_label_1
_geom_bond_atom_site_label_2
_geom_bond_distance
_geom_bond_site_symmetry_2
Ni1 O4 2.0485(19) 2
Ni1 O4 2.0485(19) .
Ni1 O1 2.0819(18) 2
Ni1 O1 2.0819(18) .
Ni1 O3 2.085(2) 2
Ni1 O3 2.085(2) .
O1 C1 1.289(3) .
O2 C1 1.239(3) .
C1 C2 1.527(3) .
C2 C4 1.527(3) .
C2 C3 1.531(4) .
C3 C4 1.533(3) 2_664
C4 C3 1.533(3) 2_664
